data_7209270
loop_
_publ_author_name
'Wang, Ping'
'Fan, Rui-Qing'
'Liu, Xin-Rong'
'Wang, Li-Yuan'
'Yang, Yu-Lin'
'Cao, Wen-Wu'
'Yang, Bin'
'Hasi, WuLiJi'
'Su, Qing'
'Mu, Ying'

_publ_section_title
;
 Two-/three-dimensional open lanthanide--organic frameworks containing
 rigid/flexible dicarboxylate ligands: synthesis, crystal structure and
 photoluminescent properties
;
_journal_issue 10
_journal_name_full CrystEngComm
_journal_page_first 1931
_journal_paper_doi 10.1039/c3ce26684b
_journal_volume 15
_journal_year 2013
_chemical_formula_sum 'C3 H12 O12 Pr'
_chemical_formula_weight 381.04
_chemical_name_systematic
;
?
;
_space_group_IT_number 14
_symmetry_cell_setting monoclinic
_symmetry_space_group_name_Hall '-P 2ybc'
_symmetry_space_group_name_H-M 'P 1 21/c 1'
_atom_sites_solution_hydrogens geom
_atom_sites_solution_primary direct
_atom_sites_solution_secondary difmap
_audit_creation_method SHELXL-97
_cell_angle_alpha 90.00
_cell_angle_beta 114.51(3)
_cell_angle_gamma 90.00
_cell_formula_units_Z 4
_cell_length_a 11.241(2)
_cell_length_b 9.6687(19)
_cell_length_c 10.338(2)
_cell_measurement_reflns_used 9793
_cell_measurement_temperature 293(2)
_cell_measurement_theta_max 27.48
_cell_measurement_theta_min 3.02
_cell_volume 1022.3(4)
_computing_cell_refinement 'Bruker SMART'
_computing_data_collection 'Bruker SMART'
_computing_data_reduction 'Bruker SAINT'
_computing_molecular_graphics SHELXP-97
_computing_publication_material SHELXTL
_computing_structure_refinement 'SHELXL-97 (Sheldrick, 1997)'
_computing_structure_solution 'SHELXS-97 (Sheldrick, 1997)'
_diffrn_ambient_temperature 293(2)
_diffrn_measured_fraction_theta_full 0.994
_diffrn_measured_fraction_theta_max 0.994
_diffrn_measurement_device_type 'Bruker Smart APEX CCD area detector'
_diffrn_measurement_method 'phi and omega scans'
_diffrn_radiation_monochromator graphite
_diffrn_radiation_source 'fine-focus sealed tube'
_diffrn_radiation_type MoK\a
_diffrn_radiation_wavelength 0.71073
_diffrn_reflns_av_R_equivalents 0.0476
_diffrn_reflns_av_sigmaI/netI 0.0411
_diffrn_reflns_limit_h_max 14
_diffrn_reflns_limit_h_min -14
_diffrn_reflns_limit_k_max 12
_diffrn_reflns_limit_k_min -12
_diffrn_reflns_limit_l_max 13
_diffrn_reflns_limit_l_min -12
_diffrn_reflns_number 9793
_diffrn_reflns_theta_full 27.48
_diffrn_reflns_theta_max 27.48
_diffrn_reflns_theta_min 3.02
_diffrn_standards_decay_% 0
_diffrn_standards_interval_count 0
_diffrn_standards_interval_time 0
_diffrn_standards_number 0
_exptl_absorpt_coefficient_mu 4.825
_exptl_absorpt_correction_T_max 0.3217
_exptl_absorpt_correction_T_min 0.2601
_exptl_absorpt_correction_type multi-scan
_exptl_crystal_colour green
_exptl_crystal_density_diffrn 2.476
_exptl_crystal_density_method 'not measured'
_exptl_crystal_description block
_exptl_crystal_F_000 740
_exptl_crystal_size_max 0.38
_exptl_crystal_size_mid 0.37
_exptl_crystal_size_min 0.30
_refine_diff_density_max 0.988
_refine_diff_density_min -1.346
_refine_diff_density_rms 0.159
_refine_ls_extinction_method none
_refine_ls_goodness_of_fit_ref 1.032
_refine_ls_hydrogen_treatment mixed
_refine_ls_matrix_type full
_refine_ls_number_parameters 165
_refine_ls_number_reflns 2341
_refine_ls_number_restraints 0
_refine_ls_restrained_S_all 1.032
_refine_ls_R_factor_all 0.0281
_refine_ls_R_factor_gt 0.0261
_refine_ls_shift/su_max 0.005
_refine_ls_shift/su_mean 0.000
_refine_ls_structure_factor_coef Fsqd
_refine_ls_weighting_details 'calc w=1/[\s^2^(Fo^2^)+(0.0379P)^2^+1.3005P] where P=(Fo^2^+2Fc^2^)/3'
_refine_ls_weighting_scheme calc
_refine_ls_wR_factor_gt 0.0671
_refine_ls_wR_factor_ref 0.0687
_reflns_number_gt 2182
_reflns_number_total 2341
_reflns_threshold_expression >2sigma(I)
_cod_data_source_file c3ce26684b.txt
_cod_data_source_block 2
_cod_depositor_comments
;
The following automatic conversions were performed:

'_symmetry_cell_setting' value 'Monoclinic' changed to 'monoclinic'
according to /home/saulius/struct/CIF-dictionaries/cif_core.dic
dictionary named 'cif_core.dic' version 2.4.2 from 2011-04-26.

Automatic conversion script
Id: cif_fix_values 1891 2012-01-12 08:04:46Z andrius 
;
_cod_original_cell_volume 1022.4(4)
_cod_original_sg_symbol_H-M 'P2(1)/c '
_cod_database_code 7209270

loop_
_symmetry_equiv_pos_as_xyz
'x, y, z'
'-x, y+1/2, -z+1/2'
'-x, -y, -z'
'x, -y-1/2, z-1/2'

loop_
_atom_site_label
_atom_site_type_symbol
_atom_site_fract_x
_atom_site_fract_y
_atom_site_fract_z
_atom_site_U_iso_or_equiv
_atom_site_adp_type
_atom_site_occupancy
_atom_site_symmetry_multiplicity
_atom_site_calc_flag
_atom_site_refinement_flags
Pr1 Pr 0.310618(15) 0.045619(17) 0.168512(17) 0.01326(9) Uani 1 1 d .
O1 O 0.4918(2) 0.1399(3) 0.3905(3) 0.0214(5) Uani 1 1 d .
O2 O 0.3738(3) -0.1018(3) 0.3830(3) 0.0277(6) Uani 1 1 d .
O3 O 0.5298(3) -0.0258(3) 0.1777(3) 0.0220(5) Uani 1 1 d .
O4 O 0.3420(3) 0.0653(3) -0.0645(3) 0.0283(6) Uani 1 1 d .
O5 O 0.1074(2) -0.0711(3) 0.1605(3) 0.0220(5) Uani 1 1 d .
O6 O 0.1065(2) 0.1049(3) -0.0388(3) 0.0241(5) Uani 1 1 d .
O7 O 0.3299(3) 0.2952(3) 0.1149(3) 0.0409(8) Uani 1 1 d .
H7A H 0.3831 0.3032 0.0800 0.061 Uiso 1 1 calc R
H7C H 0.3556 0.3419 0.1913 0.061 Uiso 1 1 d R
O8 O 0.2018(3) 0.1910(3) 0.2946(4) 0.0399(7) Uani 1 1 d .
H8A H 0.1850 0.1420 0.3495 0.060 Uiso 1 1 calc R
H8B H 0.2535 0.2553 0.3410 0.060 Uiso 1 1 d R
O9 O 0.2899(3) -0.1940(3) 0.0740(4) 0.0390(7) Uani 1 1 d .
H9A H 0.3521 -0.2405 0.1269 0.058 Uiso 1 1 calc R
H9C H 0.2893 -0.1917 -0.0084 0.058 Uiso 1 1 d R
C1 C 0.5340(3) 0.0707(3) 0.5024(4) 0.0181(7) Uani 1 1 d .
C2 C 0.5542(3) -0.0261(3) 0.0696(4) 0.0190(7) Uani 1 1 d .
C3 C 0.0004(3) -0.0514(3) 0.0576(4) 0.0166(7) Uani 1 1 d .
OW1 O 0.105(4) 0.025(4) 0.460(5) 0.79(5) Uani 1 1 d .
HW1B H 0.1409 0.0761 0.5327 1.189 Uiso 1 1 d R
HW1C H 0.0263 0.0516 0.4128 1.189 Uiso 1 1 d R
OW2 O 0.087(2) 0.483(3) 0.093(3) 0.139(11) Uani 0.363(16) 1 d P
HW2A H 0.0091 0.4739 0.0294 0.209 Uiso 0.363(16) 1 d PR
HW2B H 0.0839 0.5106 0.1698 0.209 Uiso 0.363(16) 1 d PR
OW2' O 0.1582(11) 0.5934(14) 0.1718(18) 0.160(8) Uani 0.637(16) 1 d P
HW2D H 0.1986 0.6449 0.1367 0.239 Uiso 0.637(16) 1 d PR
HW2F H 0.1767 0.6180 0.2569 0.239 Uiso 0.637(16) 1 d PR
OW3 O 0.0596(9) -0.2037(18) 0.3754(13) 0.065(5) Uani 0.396(17) 1 d P
HW3B H 0.0790 -0.1741 0.4592 0.097 Uiso 0.396(17) 1 d PR
HW3C H -0.0215 -0.1911 0.3250 0.097 Uiso 0.396(17) 1 d PR
OW3' O 0.0762(7) -0.3069(13) 0.2970(13) 0.091(6) Uani 0.604(17) 1 d P
HW3D H 0.1076 -0.3857 0.2921 0.137 Uiso 0.604(17) 1 d PR
HW3F H -0.0042 -0.3043 0.2399 0.137 Uiso 0.604(17) 1 d PR

loop_
_atom_site_aniso_label
_atom_site_aniso_U_11
_atom_site_aniso_U_22
_atom_site_aniso_U_33
_atom_site_aniso_U_23
_atom_site_aniso_U_13
_atom_site_aniso_U_12
Pr1 0.00947(12) 0.01879(13) 0.01030(12) -0.00024(6) 0.00288(8) -0.00005(5)
O1 0.0213(12) 0.0232(11) 0.0154(12) 0.0035(10) 0.0033(10) -0.0057(10)
O2 0.0260(14) 0.0312(13) 0.0151(12) 0.0059(11) -0.0022(10) -0.0132(11)
O3 0.0175(12) 0.0337(14) 0.0150(12) 0.0046(10) 0.0070(10) 0.0070(10)
O4 0.0202(13) 0.0454(16) 0.0220(14) 0.0102(12) 0.0113(12) 0.0138(11)
O5 0.0111(11) 0.0301(12) 0.0199(13) 0.0078(11) 0.0017(10) -0.0012(10)
O6 0.0125(11) 0.0331(14) 0.0225(13) 0.0088(11) 0.0033(10) -0.0044(10)
O7 0.057(2) 0.0301(15) 0.0241(15) -0.0039(12) 0.0059(14) -0.0132(14)
O8 0.0292(15) 0.0456(17) 0.0473(18) -0.0251(15) 0.0182(14) -0.0053(13)
O9 0.0310(15) 0.0325(15) 0.052(2) -0.0156(14) 0.0157(15) 0.0037(12)
C1 0.0163(16) 0.0213(15) 0.0149(16) -0.0007(13) 0.0047(13) -0.0025(12)
C2 0.0157(16) 0.0240(16) 0.0183(18) 0.0040(13) 0.0081(15) 0.0033(12)
C3 0.0154(16) 0.0179(15) 0.0155(17) -0.0013(12) 0.0054(14) 0.0001(11)
OW1 0.52(5) 0.68(7) 0.71(8) 0.19(5) -0.21(6) -0.34(5)
OW2 0.104(17) 0.16(2) 0.13(2) -0.026(16) 0.026(15) -0.067(16)
OW2' 0.094(8) 0.141(11) 0.191(15) 0.088(11) 0.006(9) -0.025(8)
OW3 0.037(5) 0.102(12) 0.049(7) 0.040(7) 0.011(5) 0.009(6)
OW3' 0.048(4) 0.103(9) 0.104(9) 0.078(8) 0.014(5) -0.004(4)

loop_
_atom_type_symbol
_atom_type_description
_atom_type_scat_dispersion_real
_atom_type_scat_dispersion_imag
_atom_type_scat_source
C C 0.0033 0.0016 'International Tables Vol C Tables 4.2.6.8 and 6.1.1.4'
H H 0.0000 0.0000 'International Tables Vol C Tables 4.2.6.8 and 6.1.1.4'
O O 0.0106 0.0060 'International Tables Vol C Tables 4.2.6.8 and 6.1.1.4'
Pr Pr -0.2180 2.8214 'International Tables Vol C Tables 4.2.6.8 and 6.1.1.4'

loop_
_geom_angle_atom_site_label_1
_geom_angle_atom_site_label_2
_geom_angle_atom_site_label_3
_geom_angle
_geom_angle_site_symmetry_1
_geom_angle_site_symmetry_3
O6 Pr1 O2 136.67(8) . .
O6 Pr1 O9 88.48(10) . .
O2 Pr1 O9 76.19(10) . .
O6 Pr1 O7 73.69(9) . .
O2 Pr1 O7 137.11(9) . .
O9 Pr1 O7 144.37(12) . .
O6 Pr1 O5 64.67(8) . .
O2 Pr1 O5 72.01(9) . .
O9 Pr1 O5 68.53(10) . .
O7 Pr1 O5 125.78(10) . .
O6 Pr1 O3 129.59(9) . .
O2 Pr1 O3 84.03(9) . .
O9 Pr1 O3 71.97(9) . .
O7 Pr1 O3 95.70(10) . .
O5 Pr1 O3 137.49(8) . .
O6 Pr1 O1 144.45(9) . .
O2 Pr1 O1 64.58(8) . .
O9 Pr1 O1 127.04(9) . .
O7 Pr1 O1 75.04(9) . .
O5 Pr1 O1 124.81(9) . .
O3 Pr1 O1 69.95(9) . .
O6 Pr1 O8 81.11(10) . .
O2 Pr1 O8 83.10(11) . .
O9 Pr1 O8 136.73(10) . .
O7 Pr1 O8 71.68(12) . .
O5 Pr1 O8 69.06(10) . .
O3 Pr1 O8 143.16(9) . .
O1 Pr1 O8 73.34(9) . .
O6 Pr1 O4 67.11(9) . .
O2 Pr1 O4 141.02(9) . .
O9 Pr1 O4 74.27(10) . .
O7 Pr1 O4 70.42(10) . .
O5 Pr1 O4 118.40(10) . .
O3 Pr1 O4 63.00(9) . .
O1 Pr1 O4 116.77(9) . .
O8 Pr1 O4 135.79(10) . .
C1 O1 Pr1 120.1(2) . .
C1 O2 Pr1 121.9(2) 3_656 .
C2 O3 Pr1 122.5(2) . .
C2 O4 Pr1 120.6(2) 3_655 .
C3 O5 Pr1 120.1(2) . .
C3 O6 Pr1 121.8(2) 3 .
Pr1 O7 H7A 109.5 . .
Pr1 O7 H7C 109.5 . .
H7A O7 H7C 109.3 . .
Pr1 O8 H8A 109.5 . .
Pr1 O8 H8B 109.4 . .
H8A O8 H8B 109.4 . .
Pr1 O9 H9A 109.5 . .
Pr1 O9 H9C 109.2 . .
H9A O9 H9C 109.4 . .
O2 C1 O1 126.8(3) 3_656 .
O2 C1 C1 116.5(4) 3_656 3_656
O1 C1 C1 116.7(4) . 3_656
O4 C2 O3 126.2(3) 3_655 .
O4 C2 C2 116.9(4) 3_655 3_655
O3 C2 C2 116.9(4) . 3_655
O5 C3 O6 126.6(3) . 3
O5 C3 C3 116.7(4) . 3
O6 C3 C3 116.6(4) 3 3
OW2 OW1 HW1B 53.5 4_566 .
OW2 OW1 HW1C 92.1 4_566 .
HW1B OW1 HW1C 109.5 . .
OW2' OW2 OW1 109(2) . 4_565
OW2' OW2 HW2A 134.5 . .
OW1 OW2 HW2A 76.6 4_565 .
OW2' OW2 HW2B 56.4 . .
OW1 OW2 HW2B 164.4 4_565 .
HW2A OW2 HW2B 109.5 . .
OW2 OW2' HW2B 38.0 . .
OW2 OW2' HW2D 118.9 . .
HW2B OW2' HW2D 155.8 . .
OW2 OW2' HW2F 131.4 . .
HW2B OW2' HW2F 94.4 . .
HW2D OW2' HW2F 109.5 . .
OW3' OW3 HW3B 145.2 . .
OW3' OW3 HW3C 96.8 . .
HW3B OW3 HW3C 109.5 . .
OW3 OW3' HW3D 149.9 . .
OW3 OW3' HW3F 91.4 . .
HW3D OW3' HW3F 109.5 . .

loop_
_geom_bond_atom_site_label_1
_geom_bond_atom_site_label_2
_geom_bond_distance
_geom_bond_site_symmetry_2
Pr1 O6 2.471(3) .
Pr1 O2 2.479(3) .
Pr1 O9 2.488(3) .
Pr1 O7 2.505(3) .
Pr1 O5 2.519(3) .
Pr1 O3 2.523(3) .
Pr1 O1 2.523(3) .
Pr1 O8 2.548(3) .
Pr1 O4 2.583(3) .
O1 C1 1.248(4) .
O2 C1 1.245(4) 3_656
O3 C2 1.256(5) .
O4 C2 1.249(4) 3_655
O5 C3 1.246(4) .
O6 C3 1.247(4) 3
O7 H7A 0.8200 .
O7 H7C 0.8500 .
O8 H8A 0.8200 .
O8 H8B 0.8500 .
O9 H9A 0.8200 .
O9 H9C 0.8499 .
C1 O2 1.245(4) 3_656
C1 C1 1.556(7) 3_656
C2 O4 1.249(4) 3_655
C2 C2 1.534(7) 3_655
C3 O6 1.247(4) 3
C3 C3 1.549(7) 3
OW1 OW2 1.47(6) 4_566
OW1 HW1B 0.8500 .
OW1 HW1C 0.8500 .
OW2 OW2' 1.38(2) .
OW2 OW1 1.47(6) 4_565
OW2 HW2A 0.8501 .
OW2 HW2B 0.8500 .
OW2' HW2B 1.1509 .
OW2' HW2D 0.8500 .
OW2' HW2F 0.8500 .
OW3 OW3' 1.346(15) .
OW3 HW3B 0.8500 .
OW3 HW3C 0.8500 .
OW3' HW3D 0.8501 .
OW3' HW3F 0.8500 .
